data_7119485
loop_
_publ_author_name
Hikaru
Yanai
Nobuyuki
Ishii
Takashi
Matsumoto

_publ_section_title
;
 Synthesis of 1,2,3,4-tetrasubstituted naphthalenes through a cascade
 reaction triggered by silyl acetal activation
;
_journal_name_full Chem.Commun.
_journal_page_first 7974
_journal_volume 52
_journal_year 2016
_chemical_absolute_configuration .
_chemical_formula_moiety 'C25 H26 O4'
_chemical_formula_sum 'C25 H26 O4'
_chemical_formula_weight 390.46
_chemical_melting_point 90.5
_chemical_name_systematic
;
Ethyl 4-benzoyl-1-hydroxy-3-pentyl-2-naphthoate
;
_space_group_IT_number 14
_symmetry_cell_setting monoclinic
_symmetry_space_group_name_Hall '-P 2yn'
_symmetry_space_group_name_H-M 'P 1 21/n 1'
_atom_sites_solution_hydrogens geom
_atom_sites_solution_primary direct
_atom_sites_solution_secondary difmap
_audit_creation_date 'June 9 2014'
_audit_creation_method SHELXL-97
_audit_update_record
;
2016-03-21 deposited with the CCDC.
2016-05-23 downloaded from the CCDC.
;
_cell_angle_alpha 90.00
_cell_angle_beta 96.4640(16)
_cell_angle_gamma 90.00
_cell_formula_units_Z 4
_cell_length_a 14.1779(17)
_cell_length_b 7.8527(9)
_cell_length_c 19.280(2)
_cell_measurement_reflns_used 4024
_cell_measurement_temperature 90
_cell_measurement_theta_max 27.64
_cell_measurement_theta_min 2.80
_cell_volume 2132.9(4)
_computing_cell_refinement 'APEX2 (Bruker AXS, 2006)'
_computing_data_collection 'APEX2 (Bruker AXS, 2006)'
_computing_data_reduction 'SAINT (Bruker AXS, 2004)'
_computing_molecular_graphics 'XSHEL (Bruker AXS,2002)'
_computing_publication_material 'XCIF (Bruker AXS, 2001)'
_computing_structure_refinement 'SHELXL-97 (Sheldrick, 1997)'
_computing_structure_solution 'SHELXS-97 (Sheldrick, 1997)'
_diffrn_ambient_temperature 90
_diffrn_detector_area_resol_mean 8.333
_diffrn_measured_fraction_theta_full 0.998
_diffrn_measured_fraction_theta_max 0.998
_diffrn_measurement_device_type 'Bruker APEXII CCD area detector'
_diffrn_measurement_method 'phi and omega scans'
_diffrn_radiation_monochromator 'Bruker Helios multilayer confocal mirror'
_diffrn_radiation_source 'Bruker TXS fine-focus rotating anode'
_diffrn_radiation_type MoK\a
_diffrn_radiation_wavelength 0.71073
_diffrn_reflns_av_R_equivalents 0.0211
_diffrn_reflns_av_sigmaI/netI 0.0247
_diffrn_reflns_limit_h_max 16
_diffrn_reflns_limit_h_min -12
_diffrn_reflns_limit_k_max 8
_diffrn_reflns_limit_k_min -9
_diffrn_reflns_limit_l_max 19
_diffrn_reflns_limit_l_min -22
_diffrn_reflns_number 10003
_diffrn_reflns_theta_full 25.03
_diffrn_reflns_theta_max 25.03
_diffrn_reflns_theta_min 2.13
_exptl_absorpt_coefficient_mu 0.081
_exptl_absorpt_correction_T_max 0.9911
_exptl_absorpt_correction_T_min 0.9792
_exptl_absorpt_correction_type analytical
_exptl_absorpt_process_details
;
Crystal Faces plugin in Bruker APEX2 software
;
_exptl_crystal_colour Colourless
_exptl_crystal_density_diffrn 1.216
_exptl_crystal_density_method 'not measured'
_exptl_crystal_description block
_exptl_crystal_F_000 832
_exptl_crystal_size_max 0.26
_exptl_crystal_size_mid 0.14
_exptl_crystal_size_min 0.11
_refine_diff_density_max 0.191
_refine_diff_density_min -0.213
_refine_diff_density_rms 0.037
_refine_ls_extinction_method none
_refine_ls_goodness_of_fit_ref 1.038
_refine_ls_hydrogen_treatment mixed
_refine_ls_matrix_type full
_refine_ls_number_parameters 267
_refine_ls_number_reflns 3758
_refine_ls_number_restraints 0
_refine_ls_restrained_S_all 1.038
_refine_ls_R_factor_all 0.0416
_refine_ls_R_factor_gt 0.0348
_refine_ls_shift/su_max 0.000
_refine_ls_shift/su_mean 0.000
_refine_ls_structure_factor_coef Fsqd
_refine_ls_weighting_details 'calc w=1/[\s^2^(Fo^2^)+(0.0514P)^2^+0.5033P] where P=(Fo^2^+2Fc^2^)/3'
_refine_ls_weighting_scheme calc
_refine_ls_wR_factor_gt 0.0913
_refine_ls_wR_factor_ref 0.0963
_reflns_number_gt 3224
_reflns_number_total 3758
_reflns_threshold_expression >2sigma(I)
_cod_data_source_file c6cc03510h2.cif
_cod_data_source_block CBA13-9a
_cod_original_sg_symbol_H-M P2(1)/n
_cod_database_code 7119485

loop_
_symmetry_equiv_pos_as_xyz
'x, y, z'
'-x+1/2, y+1/2, -z+1/2'
'-x, -y, -z'
'x-1/2, -y-1/2, z-1/2'

loop_
_atom_site_label
_atom_site_type_symbol
_atom_site_fract_x
_atom_site_fract_y
_atom_site_fract_z
_atom_site_U_iso_or_equiv
_atom_site_adp_type
_atom_site_occupancy
_atom_site_symmetry_multiplicity
_atom_site_calc_flag
_atom_site_refinement_flags
_atom_site_disorder_assembly
_atom_site_disorder_group
C1 C 0.49154(9) 0.15050(15) 0.42111(7) 0.0166(3) Uani 1 1 d . . .
C2 C 0.43176(9) 0.11445(15) 0.35824(6) 0.0169(3) Uani 1 1 d . . .
C3 C 0.47019(9) 0.05633(16) 0.29786(7) 0.0207(3) Uani 1 1 d . . .
H3 H 0.5365 0.0366 0.2994 0.025 Uiso 1 1 calc R . .
C4 C 0.41229(9) 0.02854(18) 0.23736(7) 0.0242(3) Uani 1 1 d . . .
H4 H 0.4383 -0.0109 0.1970 0.029 Uiso 1 1 calc R . .
C5 C 0.31390(10) 0.05836(18) 0.23478(7) 0.0246(3) Uani 1 1 d . . .
H5 H 0.2741 0.0405 0.1924 0.030 Uiso 1 1 calc R . .
C6 C 0.27509(9) 0.11276(17) 0.29279(7) 0.0218(3) Uani 1 1 d . . .
H6 H 0.2086 0.1322 0.2901 0.026 Uiso 1 1 calc R . .
C7 C 0.33278(9) 0.14055(15) 0.35682(6) 0.0170(3) Uani 1 1 d . . .
C8 C 0.29509(9) 0.19245(15) 0.41947(6) 0.0162(3) Uani 1 1 d . . .
C9 C 0.35256(9) 0.22430(15) 0.48051(6) 0.0157(3) Uani 1 1 d . . .
C10 C 0.45443(9) 0.21023(15) 0.48089(6) 0.0158(3) Uani 1 1 d . . .
C11 C 0.52574(9) 0.25654(15) 0.54019(6) 0.0164(3) Uani 1 1 d . . .
C12 C 0.56546(9) 0.39735(17) 0.64790(7) 0.0208(3) Uani 1 1 d . . .
H12A H 0.6063 0.4841 0.6289 0.025 Uiso 1 1 calc R . .
H12B H 0.6060 0.3016 0.6667 0.025 Uiso 1 1 calc R . .
C13 C 0.51363(10) 0.47342(18) 0.70428(7) 0.0257(3) Uani 1 1 d . . .
H13A H 0.4691 0.5603 0.6840 0.039 Uiso 1 1 calc R . .
H13B H 0.5594 0.5258 0.7398 0.039 Uiso 1 1 calc R . .
H13C H 0.4785 0.3838 0.7258 0.039 Uiso 1 1 calc R . .
C14 C 0.18884(9) 0.21639(16) 0.41633(6) 0.0166(3) Uani 1 1 d . . .
C15 C 0.12549(9) 0.06520(16) 0.41687(6) 0.0174(3) Uani 1 1 d . . .
C16 C 0.16225(9) -0.09869(17) 0.42741(7) 0.0215(3) Uani 1 1 d . . .
H16 H 0.2290 -0.1159 0.4335 0.026 Uiso 1 1 calc R . .
C17 C 0.10134(10) -0.23653(17) 0.42895(8) 0.0270(3) Uani 1 1 d . . .
H17 H 0.1263 -0.3482 0.4362 0.032 Uiso 1 1 calc R . .
C18 C 0.00405(10) -0.21129(18) 0.41984(8) 0.0303(3) Uani 1 1 d . . .
H18 H -0.0375 -0.3058 0.4213 0.036 Uiso 1 1 calc R . .
C19 C -0.03315(10) -0.04873(19) 0.40855(8) 0.0292(3) Uani 1 1 d . . .
H19 H -0.0999 -0.0323 0.4017 0.035 Uiso 1 1 calc R . .
C20 C 0.02724(9) 0.08909(17) 0.40732(7) 0.0229(3) Uani 1 1 d . . .
H20 H 0.0019 0.2004 0.4000 0.027 Uiso 1 1 calc R . .
C21 C 0.30559(9) 0.26485(16) 0.54564(6) 0.0170(3) Uani 1 1 d . . .
H21A H 0.3454 0.2178 0.5866 0.020 Uiso 1 1 calc R . .
H21B H 0.2435 0.2061 0.5423 0.020 Uiso 1 1 calc R . .
C22 C 0.28961(9) 0.45490(16) 0.55824(6) 0.0183(3) Uani 1 1 d . . .
H22A H 0.3511 0.5157 0.5604 0.022 Uiso 1 1 calc R . .
H22B H 0.2471 0.5022 0.5187 0.022 Uiso 1 1 calc R . .
C23 C 0.24580(9) 0.48466(17) 0.62591(7) 0.0209(3) Uani 1 1 d . . .
H23A H 0.1875 0.4149 0.6251 0.025 Uiso 1 1 calc R . .
H23B H 0.2909 0.4451 0.6655 0.025 Uiso 1 1 calc R . .
C24 C 0.22084(10) 0.66936(18) 0.63813(7) 0.0274(3) Uani 1 1 d . . .
H24A H 0.1757 0.7094 0.5986 0.033 Uiso 1 1 calc R . .
H24B H 0.2791 0.7394 0.6392 0.033 Uiso 1 1 calc R . .
C25 C 0.17700(11) 0.6961(2) 0.70574(8) 0.0370(4) Uani 1 1 d . . .
H25A H 0.1179 0.6309 0.7043 0.056 Uiso 1 1 calc R . .
H25B H 0.1634 0.8174 0.7114 0.056 Uiso 1 1 calc R . .
H25C H 0.2214 0.6574 0.7452 0.056 Uiso 1 1 calc R . .
O1 O 0.58459(6) 0.12457(12) 0.41759(5) 0.0204(2) Uani 1 1 d . . .
H1O H 0.6133(10) 0.1530(18) 0.4613(8) 0.025 Uiso 1 1 d . . .
O2 O 0.61130(6) 0.22869(11) 0.54030(5) 0.0214(2) Uani 1 1 d . . .
O3 O 0.49311(6) 0.33683(11) 0.59320(4) 0.0196(2) Uani 1 1 d . . .
O4 O 0.15568(6) 0.36027(11) 0.41238(5) 0.0220(2) Uani 1 1 d . . .

loop_
_atom_site_aniso_label
_atom_site_aniso_U_11
_atom_site_aniso_U_22
_atom_site_aniso_U_33
_atom_site_aniso_U_23
_atom_site_aniso_U_13
_atom_site_aniso_U_12
C1 0.0160(6) 0.0124(6) 0.0217(7) 0.0037(5) 0.0035(5) -0.0010(5)
C2 0.0193(7) 0.0127(6) 0.0191(7) 0.0016(5) 0.0029(5) -0.0004(5)
C3 0.0198(7) 0.0194(7) 0.0235(7) 0.0002(5) 0.0049(5) 0.0006(5)
C4 0.0272(7) 0.0268(7) 0.0192(7) -0.0047(6) 0.0051(5) 0.0015(6)
C5 0.0256(7) 0.0288(7) 0.0184(7) -0.0044(6) -0.0021(5) 0.0003(6)
C6 0.0194(7) 0.0235(7) 0.0219(7) -0.0017(5) 0.0002(5) 0.0012(5)
C7 0.0188(6) 0.0132(6) 0.0189(7) 0.0008(5) 0.0013(5) -0.0002(5)
C8 0.0169(6) 0.0132(6) 0.0187(7) 0.0017(5) 0.0023(5) -0.0004(5)
C9 0.0170(6) 0.0118(6) 0.0183(6) 0.0024(5) 0.0017(5) -0.0011(5)
C10 0.0164(6) 0.0132(6) 0.0177(6) 0.0024(5) 0.0010(5) -0.0012(5)
C11 0.0170(7) 0.0130(6) 0.0192(7) 0.0046(5) 0.0021(5) -0.0019(5)
C12 0.0175(7) 0.0242(7) 0.0193(7) -0.0003(5) -0.0045(5) -0.0047(5)
C13 0.0259(7) 0.0302(7) 0.0203(7) -0.0023(6) -0.0005(5) -0.0048(6)
C14 0.0193(7) 0.0193(7) 0.0107(6) 0.0004(5) -0.0006(5) 0.0026(5)
C15 0.0166(6) 0.0201(7) 0.0152(6) -0.0013(5) 0.0002(5) 0.0011(5)
C16 0.0163(7) 0.0221(7) 0.0253(7) -0.0026(6) -0.0009(5) 0.0021(5)
C17 0.0272(8) 0.0179(7) 0.0346(8) -0.0010(6) -0.0022(6) 0.0003(6)
C18 0.0241(8) 0.0267(8) 0.0391(9) 0.0000(6) -0.0014(6) -0.0083(6)
C19 0.0156(7) 0.0336(8) 0.0378(8) 0.0020(7) 0.0002(6) -0.0010(6)
C20 0.0187(7) 0.0240(7) 0.0256(7) 0.0019(6) 0.0011(5) 0.0039(6)
C21 0.0138(6) 0.0203(6) 0.0166(6) 0.0022(5) 0.0007(5) -0.0018(5)
C22 0.0184(6) 0.0200(7) 0.0166(6) 0.0007(5) 0.0020(5) 0.0026(5)
C23 0.0182(6) 0.0260(7) 0.0186(7) -0.0014(5) 0.0029(5) -0.0022(5)
C24 0.0258(7) 0.0307(8) 0.0272(8) -0.0058(6) 0.0089(6) 0.0017(6)
C25 0.0365(9) 0.0436(9) 0.0327(9) -0.0109(7) 0.0118(7) 0.0051(7)
O1 0.0139(5) 0.0255(5) 0.0221(5) -0.0008(4) 0.0027(4) -0.0001(4)
O2 0.0145(5) 0.0252(5) 0.0238(5) 0.0012(4) -0.0004(4) -0.0004(4)
O3 0.0164(5) 0.0243(5) 0.0177(5) -0.0035(4) -0.0008(3) -0.0022(4)
O4 0.0214(5) 0.0186(5) 0.0250(5) 0.0013(4) -0.0012(4) 0.0040(4)

loop_
_atom_type_symbol
_atom_type_description
_atom_type_scat_dispersion_real
_atom_type_scat_dispersion_imag
_atom_type_scat_source
C C 0.0033 0.0016 'International Tables Vol C Tables 4.2.6.8 and 6.1.1.4'
H H 0.0000 0.0000 'International Tables Vol C Tables 4.2.6.8 and 6.1.1.4'
O O 0.0106 0.0060 'International Tables Vol C Tables 4.2.6.8 and 6.1.1.4'

loop_
_geom_angle_atom_site_label_1
_geom_angle_atom_site_label_2
_geom_angle_atom_site_label_3
_geom_angle
_geom_angle_site_symmetry_1
_geom_angle_site_symmetry_3
O1 C1 C10 123.64(11) . .
O1 C1 C2 114.80(11) . .
C10 C1 C2 121.55(11) . .
C3 C2 C7 120.24(11) . .
C3 C2 C1 121.05(12) . .
C7 C2 C1 118.71(11) . .
C4 C3 C2 120.25(12) . .
C4 C3 H3 119.9 . .
C2 C3 H3 119.9 . .
C3 C4 C5 120.05(12) . .
C3 C4 H4 120.0 . .
C5 C4 H4 120.0 . .
C6 C5 C4 120.67(12) . .
C6 C5 H5 119.7 . .
C4 C5 H5 119.7 . .
C5 C6 C7 120.89(12) . .
C5 C6 H6 119.6 . .
C7 C6 H6 119.6 . .
C2 C7 C6 117.88(12) . .
C2 C7 C8 119.18(11) . .
C6 C7 C8 122.94(12) . .
C9 C8 C7 122.07(11) . .
C9 C8 C14 120.17(11) . .
C7 C8 C14 117.74(10) . .
C8 C9 C10 118.99(11) . .
C8 C9 C21 118.17(11) . .
C10 C9 C21 122.78(10) . .
C1 C10 C9 119.23(11) . .
C1 C10 C11 115.45(11) . .
C9 C10 C11 125.32(11) . .
O2 C11 O3 120.74(11) . .
O2 C11 C10 122.89(11) . .
O3 C11 C10 116.32(10) . .
O3 C12 C13 106.85(10) . .
O3 C12 H12A 110.4 . .
C13 C12 H12A 110.4 . .
O3 C12 H12B 110.4 . .
C13 C12 H12B 110.4 . .
H12A C12 H12B 108.6 . .
C12 C13 H13A 109.5 . .
C12 C13 H13B 109.5 . .
H13A C13 H13B 109.5 . .
C12 C13 H13C 109.5 . .
H13A C13 H13C 109.5 . .
H13B C13 H13C 109.5 . .
O4 C14 C15 120.59(11) . .
O4 C14 C8 119.45(11) . .
C15 C14 C8 119.95(10) . .
C20 C15 C16 119.59(12) . .
C20 C15 C14 119.02(11) . .
C16 C15 C14 121.38(11) . .
C17 C16 C15 119.99(12) . .
C17 C16 H16 120.0 . .
C15 C16 H16 120.0 . .
C18 C17 C16 119.95(13) . .
C18 C17 H17 120.0 . .
C16 C17 H17 120.0 . .
C17 C18 C19 120.43(13) . .
C17 C18 H18 119.8 . .
C19 C18 H18 119.8 . .
C20 C19 C18 119.83(13) . .
C20 C19 H19 120.1 . .
C18 C19 H19 120.1 . .
C19 C20 C15 120.20(12) . .
C19 C20 H20 119.9 . .
C15 C20 H20 119.9 . .
C9 C21 C22 114.91(10) . .
C9 C21 H21A 108.5 . .
C22 C21 H21A 108.5 . .
C9 C21 H21B 108.5 . .
C22 C21 H21B 108.5 . .
H21A C21 H21B 107.5 . .
C23 C22 C21 111.50(10) . .
C23 C22 H22A 109.3 . .
C21 C22 H22A 109.3 . .
C23 C22 H22B 109.3 . .
C21 C22 H22B 109.3 . .
H22A C22 H22B 108.0 . .
C24 C23 C22 113.83(11) . .
C24 C23 H23A 108.8 . .
C22 C23 H23A 108.8 . .
C24 C23 H23B 108.8 . .
C22 C23 H23B 108.8 . .
H23A C23 H23B 107.7 . .
C23 C24 C25 112.97(12) . .
C23 C24 H24A 109.0 . .
C25 C24 H24A 109.0 . .
C23 C24 H24B 109.0 . .
C25 C24 H24B 109.0 . .
H24A C24 H24B 107.8 . .
C24 C25 H25A 109.5 . .
C24 C25 H25B 109.5 . .
H25A C25 H25B 109.5 . .
C24 C25 H25C 109.5 . .
H25A C25 H25C 109.5 . .
H25B C25 H25C 109.5 . .
C1 O1 H1O 104.6(9) . .
C11 O3 C12 115.58(10) . .

loop_
_geom_bond_atom_site_label_1
_geom_bond_atom_site_label_2
_geom_bond_distance
_geom_bond_site_symmetry_2
C1 O1 1.3442(15) .
C1 C10 1.4006(18) .
C1 C2 1.4272(18) .
C2 C3 1.4153(18) .
C2 C7 1.4154(17) .
C3 C4 1.3662(19) .
C3 H3 0.9500 .
C4 C5 1.4098(19) .
C4 H4 0.9500 .
C5 C6 1.3691(19) .
C5 H5 0.9500 .
C6 C7 1.4189(18) .
C6 H6 0.9500 .
C7 C8 1.4339(17) .
C8 C9 1.3767(17) .
C8 C14 1.5125(17) .
C9 C10 1.4478(17) .
C9 C21 1.5199(17) .
C10 C11 1.4836(17) .
C11 O2 1.2324(15) .
C11 O3 1.3276(15) .
C12 O3 1.4653(15) .
C12 C13 1.5027(19) .
C12 H12A 0.9900 .
C12 H12B 0.9900 .
C13 H13A 0.9800 .
C13 H13B 0.9800 .
C13 H13C 0.9800 .
C14 O4 1.2228(15) .
C14 C15 1.4895(18) .
C15 C20 1.3971(17) .
C15 C16 1.3948(18) .
C16 C17 1.3871(19) .
C16 H16 0.9500 .
C17 C18 1.385(2) .
C17 H17 0.9500 .
C18 C19 1.389(2) .
C18 H18 0.9500 .
C19 C20 1.382(2) .
C19 H19 0.9500 .
C20 H20 0.9500 .
C21 C22 1.5330(17) .
C21 H21A 0.9900 .
C21 H21B 0.9900 .
C22 C23 1.5247(17) .
C22 H22A 0.9900 .
C22 H22B 0.9900 .
C23 C24 1.5177(19) .
C23 H23A 0.9900 .
C23 H23B 0.9900 .
C24 C25 1.521(2) .
C24 H24A 0.9900 .
C24 H24B 0.9900 .
C25 H25A 0.9800 .
C25 H25B 0.9800 .
C25 H25C 0.9800 .
O1 H1O 0.921(16) .
